data_1576243
loop_
_publ_author_name
'Wang, Jie'
'Kang, Hao'
'Yang, Shan'
'Zhu, Cao'
'Chen, Xiangyang'
'Zhu, Chen'

_publ_section_title
;
 Cis-Difluoromethyl Hetarylative Dearomatization by Radical
 Docking-Migration Cascade
;
_journal_name_full 'Chemical Science'
_journal_paper_doi 10.1039/D5SC07904G
_journal_year 2025
_chemical_formula_moiety 'C20 H19 F2 N S2'
_chemical_formula_sum 'C20 H19 F2 N S2'
_chemical_formula_weight 375.48
_space_group_crystal_system triclinic
_space_group_IT_number 2
_space_group_name_Hall '-P 1'
_space_group_name_H-M_alt 'P -1'
_atom_sites_solution_hydrogens geom
_audit_creation_method SHELXL-2018/3
_audit_update_record
;
2024-06-27 deposited with the CCDC.	2025-11-10 downloaded from the CCDC.
;
_cell_angle_alpha 78.5730(10)
_cell_angle_beta 66.7600(10)
_cell_angle_gamma 74.0490(10)
_cell_formula_units_Z 4
_cell_length_a 11.37560(10)
_cell_length_b 12.7920(2)
_cell_length_c 13.8892(2)
_cell_measurement_reflns_used 39552
_cell_measurement_temperature 100(2)
_cell_measurement_theta_max 77.4430
_cell_measurement_theta_min 3.4850
_cell_volume 1776.39(4)
_computing_structure_refinement 'SHELXL-2018/3 (Sheldrick, 2018)'
_computing_structure_solution 'SHELXT 2018/2 (Sheldrick, 2018)'
_diffrn_ambient_temperature 100(2)
_diffrn_measured_fraction_theta_full 0.994
_diffrn_measured_fraction_theta_max 0.934
_diffrn_measurement_device_type 'ROD, Synergy Custom DW system, HyPix'
_diffrn_radiation_type CuK\a
_diffrn_radiation_wavelength 1.54184
_diffrn_reflns_av_R_equivalents 0.0396
_diffrn_reflns_av_unetI/netI 0.0173
_diffrn_reflns_Laue_measured_fraction_full 0.994
_diffrn_reflns_Laue_measured_fraction_max 0.934
_diffrn_reflns_limit_h_max 14
_diffrn_reflns_limit_h_min -14
_diffrn_reflns_limit_k_max 15
_diffrn_reflns_limit_k_min -15
_diffrn_reflns_limit_l_max 17
_diffrn_reflns_limit_l_min -16
_diffrn_reflns_number 51587
_diffrn_reflns_point_group_measured_fraction_full 0.994
_diffrn_reflns_point_group_measured_fraction_max 0.934
_diffrn_reflns_theta_full 67.684
_diffrn_reflns_theta_max 77.514
_diffrn_reflns_theta_min 3.481
_exptl_absorpt_coefficient_mu 2.909
_exptl_absorpt_correction_T_max 1.00000
_exptl_absorpt_correction_T_min 0.72804
_exptl_absorpt_correction_type multi-scan
_exptl_absorpt_process_details
;
CrysAlisPro 1.171.43.90a (Rigaku Oxford Diffraction, 2023)
Empirical absorption correction using spherical harmonics,
implemented in SCALE3 ABSPACK scaling algorithm.
;
_exptl_crystal_colour colourless
_exptl_crystal_density_diffrn 1.404
_exptl_crystal_description block
_exptl_crystal_F_000 784
_exptl_crystal_size_max 0.180
_exptl_crystal_size_mid 0.160
_exptl_crystal_size_min 0.140
_refine_diff_density_max 0.378
_refine_diff_density_min -0.350
_refine_diff_density_rms 0.052
_refine_ls_extinction_coef 0.00058(11)
_refine_ls_extinction_expression Fc^*^=kFc[1+0.001xFc^2^\l^3^/sin(2\q)]^-1/4^
_refine_ls_extinction_method 'SHELXL-2018/3 (Sheldrick 2018)'
_refine_ls_goodness_of_fit_ref 1.044
_refine_ls_hydrogen_treatment constr
_refine_ls_matrix_type full
_refine_ls_number_parameters 458
_refine_ls_number_reflns 7084
_refine_ls_number_restraints 0
_refine_ls_restrained_S_all 1.044
_refine_ls_R_factor_all 0.0327
_refine_ls_R_factor_gt 0.0312
_refine_ls_shift/su_max 0.002
_refine_ls_shift/su_mean 0.000
_refine_ls_structure_factor_coef Fsqd
_refine_ls_weighting_details 'w=1/[\s^2^(Fo^2^)+(0.0452P)^2^+0.9510P] where P=(Fo^2^+2Fc^2^)/3'
_refine_ls_weighting_scheme calc
_refine_ls_wR_factor_gt 0.0825
_refine_ls_wR_factor_ref 0.0833
_reflns_Friedel_coverage 0.000
_reflns_number_gt 6759
_reflns_number_total 7084
_reflns_threshold_expression 'I > 2\s(I)'
_cod_data_source_file d5sc07904g2.cif
_cod_data_source_block t
_cod_database_code 1576243
_shelx_shelxl_version_number 2018/3
_shelx_space_group_comment
;
The symmetry employed for this shelxl refinement is uniquely defined
by the following loop, which should always be used as a source of
symmetry information in preference to the above space-group names.
They are only intended as comments.
;
_shelx_estimated_absorpt_t_min 0.623
_shelx_estimated_absorpt_t_max 0.686

loop_
_space_group_symop_operation_xyz
'x, y, z'
'-x, -y, -z'

loop_
_atom_site_label
_atom_site_type_symbol
_atom_site_fract_x
_atom_site_fract_y
_atom_site_fract_z
_atom_site_U_iso_or_equiv
_atom_site_adp_type
_atom_site_occupancy
_atom_site_site_symmetry_order
_atom_site_calc_flag
_atom_site_refinement_flags_posn
_atom_site_refinement_flags_adp
_atom_site_refinement_flags_occupancy
_atom_site_disorder_assembly
_atom_site_disorder_group
C21 C 0.28064(13) 0.49245(11) 0.92580(11) 0.0170(3) Uani 1 1 d . . . . .
H21 H 0.259833 0.451808 0.997752 0.020 Uiso 1 1 calc R U . . .
C5 C 1.33433(13) -0.07411(12) 0.43995(11) 0.0193(3) Uani 1 1 d . . . . .
C27 C 0.62300(13) 0.58069(11) 0.60022(11) 0.0184(3) Uani 1 1 d . . . . .
C28 C 0.56904(13) 0.49488(11) 0.66829(11) 0.0181(3) Uani 1 1 d . . . . .
H28 H 0.598844 0.423306 0.646565 0.022 Uiso 1 1 calc R U . . .
C3 C 1.15017(13) 0.00170(11) 0.58939(11) 0.0170(3) Uani 1 1 d . . . . .
S3 S 0.31315(3) 0.62333(3) 0.92956(3) 0.01796(9) Uani 1 1 d . . . . .
F3 F 0.60924(8) 0.30544(7) 0.84243(7) 0.02450(19) Uani 1 1 d . . . . .
C30 C 0.16729(13) 0.50716(11) 0.88932(11) 0.0164(3) Uani 1 1 d . . . . .
C31 C 0.02143(13) 0.46094(11) 0.84831(11) 0.0184(3) Uani 1 1 d . . . . .
C23 C 0.47308(13) 0.51310(11) 0.76657(11) 0.0170(3) Uani 1 1 d . . . . .
C1 C 0.98973(13) 0.03260(11) 0.76586(11) 0.0181(3) Uani 1 1 d . . . . .
H1 H 0.899211 0.075249 0.801690 0.022 Uiso 1 1 calc R U . . .
S1 S 1.14982(3) -0.10844(3) 0.87204(3) 0.01938(9) Uani 1 1 d . . . . .
N1 N 1.08759(11) 0.10419(10) 0.86180(10) 0.0202(2) Uani 1 1 d . . . . .
F1 F 0.85351(9) 0.22077(8) 0.66903(8) 0.0320(2) Uani 1 1 d . . . . .
C22 C 0.40958(13) 0.42843(11) 0.84980(11) 0.0170(3) Uani 1 1 d . . . . .
H22 H 0.390215 0.376032 0.816295 0.020 Uiso 1 1 calc R U . . .
C13 C 1.16806(13) 0.06901(12) 0.92151(11) 0.0194(3) Uani 1 1 d . . . . .
C12 C 1.44581(14) -0.05562(12) 0.33500(12) 0.0218(3) Uani 1 1 d . . . . .
C11 C 1.29589(14) -0.09291(12) 0.99100(12) 0.0225(3) Uani 1 1 d . . . . .
H11 H 1.326165 -0.169946 0.999181 0.027 Uiso 1 1 calc R U . . .
C7 C 1.20341(14) -0.19247(12) 0.57627(12) 0.0209(3) Uani 1 1 d . . . . .
H7 H 1.187357 -0.263415 0.604002 0.025 Uiso 1 1 calc R U . . .
C32 C -0.01491(13) 0.57496(12) 0.82803(11) 0.0191(3) Uani 1 1 d . . . . .
C16 C 1.33241(14) -0.02464(13) 1.03447(12) 0.0231(3) Uani 1 1 d . . . . .
H16 H 1.389354 -0.055175 1.072606 0.028 Uiso 1 1 calc R U . . .
C2 C 1.05161(13) 0.09086(11) 0.65541(11) 0.0180(3) Uani 1 1 d . . . . .
H2 H 1.096895 0.145627 0.659796 0.022 Uiso 1 1 calc R U . . .
S2 S 0.98124(3) -0.10046(3) 0.74276(3) 0.01923(9) Uani 1 1 d . . . . .
N2 N 0.12690(11) 0.42445(10) 0.88303(9) 0.0183(2) Uani 1 1 d . . . . .
F2 F 1.00703(9) 0.20377(7) 0.51287(7) 0.02639(19) Uani 1 1 d . . . . .
C25 C 0.47973(14) 0.70467(11) 0.73403(12) 0.0214(3) Uani 1 1 d . . . . .
H25 H 0.449279 0.776115 0.756105 0.026 Uiso 1 1 calc R U . . .
C4 C 1.25416(13) 0.01544(11) 0.49631(11) 0.0182(3) Uani 1 1 d . . . . .
H4 H 1.271479 0.086264 0.470265 0.022 Uiso 1 1 calc R U . . .
S4 S 0.08579(3) 0.63702(3) 0.85435(3) 0.01914(9) Uani 1 1 d . . . . .
F4 F 0.44071(9) 0.29557(8) 0.98824(8) 0.0314(2) Uani 1 1 d . . . . .
C10 C 1.07170(13) 0.02088(11) 0.83234(11) 0.0176(3) Uani 1 1 d . . . . .
C9 C 1.21271(13) -0.04501(12) 0.93441(11) 0.0190(3) Uani 1 1 d . . . . .
C29 C 0.49982(13) 0.36758(11) 0.90873(12) 0.0202(3) Uani 1 1 d . . . . .
H29 H 0.524875 0.420322 0.937589 0.024 Uiso 1 1 calc R U . . .
C6 C 1.30809(14) -0.17722(12) 0.48284(12) 0.0214(3) Uani 1 1 d . . . . .
H6 H 1.363331 -0.239100 0.447231 0.026 Uiso 1 1 calc R U . . .
C19 C 0.94941(14) 0.14602(12) 0.60607(12) 0.0216(3) Uani 1 1 d . . . . .
H19 H 0.910667 0.090492 0.594344 0.026 Uiso 1 1 calc R U . . .
C18 C 1.39351(16) 0.03795(14) 0.26402(12) 0.0284(3) Uani 1 1 d . . . . .
H18A H 1.320791 0.020862 0.253526 0.043 Uiso 1 1 calc R U . . .
H18B H 1.463846 0.046676 0.195744 0.043 Uiso 1 1 calc R U . . .
H18C H 1.362530 0.105959 0.297544 0.043 Uiso 1 1 calc R U . . .
C17 C 1.50486(16) -0.15836(14) 0.27595(13) 0.0314(4) Uani 1 1 d . . . . .
H17A H 1.546203 -0.217225 0.317016 0.047 Uiso 1 1 calc R U . . .
H17B H 1.570741 -0.142132 0.207107 0.047 Uiso 1 1 calc R U . . .
H17C H 1.435307 -0.181293 0.266043 0.047 Uiso 1 1 calc R U . . .
C36 C -0.04661(14) 0.39288(12) 0.83355(12) 0.0217(3) Uani 1 1 d . . . . .
H36 H -0.023189 0.315761 0.847567 0.026 Uiso 1 1 calc R U . . .
C26 C 0.57473(14) 0.68501(12) 0.63524(12) 0.0215(3) Uani 1 1 d . . . . .
H26 H 0.608195 0.744527 0.589758 0.026 Uiso 1 1 calc R U . . .
C24 C 0.43037(13) 0.61766(11) 0.79967(11) 0.0178(3) Uani 1 1 d . . . . .
C14 C 1.20444(14) 0.13702(12) 0.96728(12) 0.0227(3) Uani 1 1 d . . . . .
H14 H 1.173554 0.214046 0.960233 0.027 Uiso 1 1 calc R U . . .
C15 C 1.28680(14) 0.08920(13) 1.02326(12) 0.0236(3) Uani 1 1 d . . . . .
H15 H 1.312755 0.134278 1.054539 0.028 Uiso 1 1 calc R U . . .
C8 C 1.12356(13) -0.10183(11) 0.62759(11) 0.0178(3) Uani 1 1 d . . . . .
C33 C -0.11939(14) 0.62344(13) 0.79294(12) 0.0236(3) Uani 1 1 d . . . . .
H33 H -0.144184 0.700531 0.779545 0.028 Uiso 1 1 calc R U . . .
C37 C 0.73001(14) 0.55859(12) 0.49199(12) 0.0206(3) Uani 1 1 d . . . . .
C35 C -0.14900(14) 0.44122(13) 0.79794(12) 0.0242(3) Uani 1 1 d . . . . .
H35 H -0.195472 0.396381 0.786515 0.029 Uiso 1 1 calc R U . . .
C34 C -0.18515(14) 0.55471(13) 0.77853(12) 0.0255(3) Uani 1 1 d . . . . .
H34 H -0.256395 0.585453 0.754918 0.031 Uiso 1 1 calc R U . . .
C20 C 1.55462(14) -0.02549(13) 0.35648(12) 0.0250(3) Uani 1 1 d . . . . .
H20A H 1.518871 0.041596 0.391818 0.038 Uiso 1 1 calc R U . . .
H20B H 1.626017 -0.013834 0.289640 0.038 Uiso 1 1 calc R U . . .
H20C H 1.588251 -0.085058 0.401651 0.038 Uiso 1 1 calc R U . . .
C40 C 0.67109(15) 0.52872(14) 0.42145(12) 0.0276(3) Uani 1 1 d . . . . .
H40A H 0.636034 0.463077 0.454167 0.041 Uiso 1 1 calc R U . . .
H40B H 0.739346 0.514625 0.352333 0.041 Uiso 1 1 calc R U . . .
H40C H 0.600324 0.589406 0.412885 0.041 Uiso 1 1 calc R U . . .
C39 C 0.79016(16) 0.65796(13) 0.43718(13) 0.0306(4) Uani 1 1 d . . . . .
H39A H 0.722666 0.718744 0.423325 0.046 Uiso 1 1 calc R U . . .
H39B H 0.861251 0.639178 0.370463 0.046 Uiso 1 1 calc R U . . .
H39C H 0.825054 0.679515 0.482694 0.046 Uiso 1 1 calc R U . . .
C38 C 0.84061(15) 0.46257(13) 0.50502(13) 0.0276(3) Uani 1 1 d . . . . .
H38A H 0.877473 0.480287 0.551188 0.041 Uiso 1 1 calc R U . . .
H38B H 0.909460 0.449465 0.435954 0.041 Uiso 1 1 calc R U . . .
H38C H 0.805347 0.396801 0.536220 0.041 Uiso 1 1 calc R U . . .

loop_
_atom_site_aniso_label
_atom_site_aniso_U_11
_atom_site_aniso_U_22
_atom_site_aniso_U_33
_atom_site_aniso_U_23
_atom_site_aniso_U_13
_atom_site_aniso_U_12
C21 0.0153(6) 0.0188(6) 0.0173(7) 0.0001(5) -0.0068(5) -0.0044(5)
C5 0.0144(6) 0.0266(7) 0.0178(7) -0.0022(5) -0.0067(6) -0.0044(5)
C27 0.0141(6) 0.0230(7) 0.0185(7) 0.0002(5) -0.0076(6) -0.0037(5)
C28 0.0151(6) 0.0194(6) 0.0208(7) -0.0013(5) -0.0088(6) -0.0024(5)
C3 0.0152(6) 0.0201(6) 0.0173(7) -0.0008(5) -0.0090(5) -0.0022(5)
S3 0.01528(16) 0.02042(16) 0.01822(18) -0.00249(12) -0.00561(13) -0.00424(12)
F3 0.0162(4) 0.0239(4) 0.0304(5) -0.0020(3) -0.0091(4) 0.0007(3)
C30 0.0124(6) 0.0190(6) 0.0149(7) 0.0004(5) -0.0032(5) -0.0028(5)
C31 0.0130(6) 0.0241(7) 0.0163(7) -0.0015(5) -0.0041(5) -0.0037(5)
C23 0.0136(6) 0.0197(6) 0.0193(7) 0.0009(5) -0.0086(5) -0.0040(5)
C1 0.0140(6) 0.0200(6) 0.0186(7) -0.0022(5) -0.0052(5) -0.0019(5)
S1 0.01820(16) 0.01955(17) 0.02039(18) 0.00003(13) -0.00879(14) -0.00284(12)
N1 0.0161(5) 0.0243(6) 0.0182(6) -0.0017(5) -0.0053(5) -0.0027(5)
F1 0.0247(5) 0.0319(5) 0.0304(5) -0.0057(4) -0.0102(4) 0.0099(4)
C22 0.0138(6) 0.0182(6) 0.0197(7) -0.0010(5) -0.0074(5) -0.0032(5)
C13 0.0140(6) 0.0255(7) 0.0153(7) -0.0011(5) -0.0026(5) -0.0040(5)
C12 0.0166(6) 0.0303(8) 0.0179(7) -0.0042(6) -0.0037(6) -0.0069(6)
C11 0.0189(7) 0.0262(7) 0.0198(7) 0.0007(6) -0.0069(6) -0.0035(6)
C7 0.0220(7) 0.0202(7) 0.0213(7) 0.0000(5) -0.0093(6) -0.0051(5)
C32 0.0151(6) 0.0257(7) 0.0160(7) -0.0005(5) -0.0048(5) -0.0057(5)
C16 0.0173(7) 0.0343(8) 0.0172(7) 0.0004(6) -0.0060(6) -0.0072(6)
C2 0.0147(6) 0.0197(6) 0.0181(7) -0.0006(5) -0.0055(5) -0.0030(5)
S2 0.01543(16) 0.02249(17) 0.01882(18) 0.00014(13) -0.00480(13) -0.00629(12)
N2 0.0133(5) 0.0224(6) 0.0182(6) -0.0001(5) -0.0054(5) -0.0043(4)
F2 0.0267(4) 0.0267(4) 0.0244(5) 0.0062(4) -0.0126(4) -0.0046(3)
C25 0.0179(6) 0.0182(7) 0.0266(8) -0.0016(6) -0.0074(6) -0.0032(5)
C4 0.0164(6) 0.0217(7) 0.0180(7) 0.0001(5) -0.0081(6) -0.0053(5)
S4 0.01677(16) 0.01897(16) 0.02266(19) 0.00193(13) -0.00998(14) -0.00399(12)
F4 0.0230(4) 0.0318(5) 0.0310(5) 0.0142(4) -0.0096(4) -0.0052(4)
C10 0.0129(6) 0.0204(6) 0.0149(7) -0.0001(5) -0.0021(5) -0.0017(5)
C9 0.0147(6) 0.0247(7) 0.0154(7) -0.0012(5) -0.0033(5) -0.0049(5)
C29 0.0162(6) 0.0208(7) 0.0211(7) 0.0017(5) -0.0065(6) -0.0031(5)
C6 0.0191(7) 0.0234(7) 0.0216(8) -0.0048(6) -0.0082(6) -0.0015(5)
C19 0.0187(7) 0.0228(7) 0.0198(7) -0.0007(6) -0.0070(6) -0.0003(5)
C18 0.0245(8) 0.0414(9) 0.0188(8) 0.0019(6) -0.0074(6) -0.0102(7)
C17 0.0271(8) 0.0383(9) 0.0248(8) -0.0116(7) 0.0009(7) -0.0104(7)
C36 0.0177(6) 0.0254(7) 0.0213(8) -0.0036(6) -0.0043(6) -0.0065(5)
C26 0.0184(7) 0.0202(7) 0.0239(8) 0.0029(6) -0.0068(6) -0.0057(5)
C24 0.0127(6) 0.0217(7) 0.0184(7) -0.0008(5) -0.0059(5) -0.0034(5)
C14 0.0207(7) 0.0249(7) 0.0200(7) -0.0026(6) -0.0040(6) -0.0061(6)
C15 0.0210(7) 0.0330(8) 0.0176(7) -0.0033(6) -0.0044(6) -0.0105(6)
C8 0.0139(6) 0.0230(7) 0.0170(7) 0.0003(5) -0.0066(5) -0.0051(5)
C33 0.0190(7) 0.0275(7) 0.0231(8) 0.0015(6) -0.0096(6) -0.0029(6)
C37 0.0166(6) 0.0237(7) 0.0192(7) -0.0002(5) -0.0045(6) -0.0050(5)
C35 0.0178(7) 0.0357(8) 0.0212(8) -0.0057(6) -0.0056(6) -0.0094(6)
C34 0.0170(7) 0.0384(9) 0.0224(8) -0.0018(6) -0.0099(6) -0.0047(6)
C20 0.0171(7) 0.0358(8) 0.0220(8) -0.0034(6) -0.0051(6) -0.0081(6)
C40 0.0229(7) 0.0400(9) 0.0202(8) -0.0035(6) -0.0071(6) -0.0081(6)
C39 0.0283(8) 0.0310(8) 0.0258(9) -0.0014(6) 0.0005(7) -0.0122(7)
C38 0.0179(7) 0.0335(8) 0.0258(8) -0.0029(6) -0.0055(6) -0.0008(6)

loop_
_atom_type_symbol
_atom_type_description
_atom_type_scat_dispersion_real
_atom_type_scat_dispersion_imag
_atom_type_scat_source
C C 0.0181 0.0091 'International Tables Vol C Tables 4.2.6.8 and 6.1.1.4'
H H 0.0000 0.0000 'International Tables Vol C Tables 4.2.6.8 and 6.1.1.4'
F F 0.0727 0.0534 'International Tables Vol C Tables 4.2.6.8 and 6.1.1.4'
N N 0.0311 0.0180 'International Tables Vol C Tables 4.2.6.8 and 6.1.1.4'
S S 0.3331 0.5567 'International Tables Vol C Tables 4.2.6.8 and 6.1.1.4'

loop_
_geom_angle_atom_site_label_1
_geom_angle_atom_site_label_2
_geom_angle_atom_site_label_3
_geom_angle
_geom_angle_site_symmetry_1
_geom_angle_site_symmetry_3
_geom_angle_publ_flag
C30 C21 C22 111.43(11) . . ?
C30 C21 S3 111.82(9) . . ?
C22 C21 S3 105.91(9) . . ?
C6 C5 C4 117.70(13) . . ?
C6 C5 C12 122.74(13) . . ?
C4 C5 C12 119.56(13) . . ?
C26 C27 C28 117.38(13) . . ?
C26 C27 C37 122.42(13) . . ?
C28 C27 C37 120.19(12) . . ?
C23 C28 C27 121.02(13) . . ?
C4 C3 C8 119.90(13) . . ?
C4 C3 C2 126.69(12) . . ?
C8 C3 C2 113.31(12) . . ?
C24 S3 C21 90.86(6) . . ?
N2 C30 C21 121.60(12) . . ?
N2 C30 S4 117.33(10) . . ?
C21 C30 S4 121.07(10) . . ?
N2 C31 C36 124.82(13) . . ?
N2 C31 C32 114.87(12) . . ?
C36 C31 C32 120.31(13) . . ?
C28 C23 C24 119.79(13) . . ?
C28 C23 C22 127.00(12) . . ?
C24 C23 C22 113.13(12) . . ?
C10 C1 C2 110.94(11) . . ?
C10 C1 S2 111.59(9) . . ?
C2 C1 S2 105.48(9) . . ?
C9 S1 C10 88.26(7) . . ?
C10 N1 C13 109.94(12) . . ?
C29 C22 C23 109.73(11) . . ?
C29 C22 C21 110.18(11) . . ?
C23 C22 C21 106.25(11) . . ?
N1 C13 C14 125.44(13) . . ?
N1 C13 C9 114.51(13) . . ?
C14 C13 C9 120.05(13) . . ?
C17 C12 C5 111.55(12) . . ?
C17 C12 C18 108.14(13) . . ?
C5 C12 C18 109.84(12) . . ?
C17 C12 C20 108.69(12) . . ?
C5 C12 C20 109.29(12) . . ?
C18 C12 C20 109.28(13) . . ?
C16 C11 C9 117.92(14) . . ?
C8 C7 C6 118.46(13) . . ?
C33 C32 C31 121.25(13) . . ?
C33 C32 S4 129.02(12) . . ?
C31 C32 S4 109.73(10) . . ?
C11 C16 C15 121.12(13) . . ?
C3 C2 C19 109.12(11) . . ?
C3 C2 C1 105.67(11) . . ?
C19 C2 C1 111.37(11) . . ?
C8 S2 C1 90.47(6) . . ?
C30 N2 C31 109.78(12) . . ?
C24 C25 C26 118.51(13) . . ?
C3 C4 C5 120.80(13) . . ?
C32 S4 C30 88.29(7) . . ?
N1 C10 C1 122.47(12) . . ?
N1 C10 S1 117.24(11) . . ?
C1 C10 S1 120.29(10) . . ?
C11 C9 C13 121.35(13) . . ?
C11 C9 S1 128.61(12) . . ?
C13 C9 S1 110.04(10) . . ?
F3 C29 F4 105.79(11) . . ?
F3 C29 C22 109.55(12) . . ?
F4 C29 C22 110.45(11) . . ?
C7 C6 C5 122.21(14) . . ?
F2 C19 F1 106.25(11) . . ?
F2 C19 C2 108.91(11) . . ?
F1 C19 C2 110.07(12) . . ?
C35 C36 C31 118.17(14) . . ?
C25 C26 C27 122.44(13) . . ?
C25 C24 C23 120.81(13) . . ?
C25 C24 S3 126.04(11) . . ?
C23 C24 S3 113.14(10) . . ?
C15 C14 C13 118.38(14) . . ?
C14 C15 C16 121.17(14) . . ?
C7 C8 C3 120.84(13) . . ?
C7 C8 S2 126.37(11) . . ?
C3 C8 S2 112.80(11) . . ?
C34 C33 C32 117.54(14) . . ?
C39 C37 C27 112.04(12) . . ?
C39 C37 C40 108.75(13) . . ?
C27 C37 C40 109.43(11) . . ?
C39 C37 C38 107.99(12) . . ?
C27 C37 C38 109.66(12) . . ?
C40 C37 C38 108.92(13) . . ?
C36 C35 C34 121.22(14) . . ?
C33 C34 C35 121.50(13) . . ?

loop_
_geom_bond_atom_site_label_1
_geom_bond_atom_site_label_2
_geom_bond_distance
_geom_bond_site_symmetry_2
_geom_bond_publ_flag
C21 C30 1.5164(18) . ?
C21 C22 1.5481(19) . ?
C21 S3 1.8256(14) . ?
C5 C6 1.396(2) . ?
C5 C4 1.405(2) . ?
C5 C12 1.5357(19) . ?
C27 C26 1.401(2) . ?
C27 C28 1.4059(19) . ?
C27 C37 1.535(2) . ?
C28 C23 1.385(2) . ?
C3 C4 1.385(2) . ?
C3 C8 1.3936(19) . ?
C3 C2 1.5162(19) . ?
S3 C24 1.7716(14) . ?
F3 C29 1.3678(17) . ?
C30 N2 1.2937(18) . ?
C30 S4 1.7447(13) . ?
C31 N2 1.3961(17) . ?
C31 C36 1.402(2) . ?
C31 C32 1.405(2) . ?
C23 C24 1.3951(19) . ?
C23 C22 1.5186(18) . ?
C1 C10 1.5140(19) . ?
C1 C2 1.5451(19) . ?
C1 S2 1.8278(14) . ?
S1 C9 1.7341(15) . ?
S1 C10 1.7458(14) . ?
N1 C10 1.2934(19) . ?
N1 C13 1.3975(18) . ?
F1 C19 1.3690(17) . ?
C22 C29 1.5170(18) . ?
C13 C14 1.399(2) . ?
C13 C9 1.407(2) . ?
C12 C17 1.536(2) . ?
C12 C18 1.537(2) . ?
C12 C20 1.5390(19) . ?
C11 C16 1.381(2) . ?
C11 C9 1.402(2) . ?
C7 C8 1.384(2) . ?
C7 C6 1.396(2) . ?
C32 C33 1.4025(19) . ?
C32 S4 1.7382(14) . ?
C16 C15 1.404(2) . ?
C2 C19 1.5183(18) . ?
S2 C8 1.7697(14) . ?
F2 C19 1.3670(17) . ?
C25 C24 1.3866(19) . ?
C25 C26 1.390(2) . ?
F4 C29 1.3680(16) . ?
C36 C35 1.386(2) . ?
C14 C15 1.388(2) . ?
C33 C34 1.386(2) . ?
C37 C39 1.532(2) . ?
C37 C40 1.537(2) . ?
C37 C38 1.538(2) . ?
C35 C34 1.398(2) . ?

loop_
_geom_torsion_atom_site_label_1
_geom_torsion_atom_site_label_2
_geom_torsion_atom_site_label_3
_geom_torsion_atom_site_label_4
_geom_torsion
_geom_torsion_site_symmetry_1
_geom_torsion_site_symmetry_2
_geom_torsion_site_symmetry_3
_geom_torsion_site_symmetry_4
_geom_torsion_publ_flag
C26 C27 C28 C23 -0.78(19) . . . . ?
C37 C27 C28 C23 179.52(12) . . . . ?
C30 C21 S3 C24 -92.71(10) . . . . ?
C22 C21 S3 C24 28.85(9) . . . . ?
C22 C21 C30 N2 62.98(17) . . . . ?
S3 C21 C30 N2 -178.71(11) . . . . ?
C22 C21 C30 S4 -117.17(11) . . . . ?
S3 C21 C30 S4 1.15(14) . . . . ?
C27 C28 C23 C24 -1.0(2) . . . . ?
C27 C28 C23 C22 -177.55(12) . . . . ?
C28 C23 C22 C29 79.61(17) . . . . ?
C24 C23 C22 C29 -97.10(14) . . . . ?
C28 C23 C22 C21 -161.28(13) . . . . ?
C24 C23 C22 C21 22.00(15) . . . . ?
C30 C21 C22 C29 -152.28(11) . . . . ?
S3 C21 C22 C29 85.91(11) . . . . ?
C30 C21 C22 C23 88.91(13) . . . . ?
S3 C21 C22 C23 -32.90(12) . . . . ?
C10 N1 C13 C14 -179.10(14) . . . . ?
C10 N1 C13 C9 0.59(17) . . . . ?
C6 C5 C12 C17 10.59(19) . . . . ?
C4 C5 C12 C17 -169.33(13) . . . . ?
C6 C5 C12 C18 130.48(14) . . . . ?
C4 C5 C12 C18 -49.44(17) . . . . ?
C6 C5 C12 C20 -109.64(15) . . . . ?
C4 C5 C12 C20 70.45(16) . . . . ?
N2 C31 C32 C33 -179.84(13) . . . . ?
C36 C31 C32 C33 0.1(2) . . . . ?
N2 C31 C32 S4 -0.41(15) . . . . ?
C36 C31 C32 S4 179.52(11) . . . . ?
C9 C11 C16 C15 0.6(2) . . . . ?
C4 C3 C2 C19 79.58(16) . . . . ?
C8 C3 C2 C19 -96.73(14) . . . . ?
C4 C3 C2 C1 -160.56(13) . . . . ?
C8 C3 C2 C1 23.14(15) . . . . ?
C10 C1 C2 C3 86.03(13) . . . . ?
S2 C1 C2 C3 -34.96(12) . . . . ?
C10 C1 C2 C19 -155.60(12) . . . . ?
S2 C1 C2 C19 83.41(12) . . . . ?
C10 C1 S2 C8 -89.59(10) . . . . ?
C2 C1 S2 C8 30.97(9) . . . . ?
C21 C30 N2 C31 179.55(12) . . . . ?
S4 C30 N2 C31 -0.31(15) . . . . ?
C36 C31 N2 C30 -179.47(14) . . . . ?
C32 C31 N2 C30 0.46(17) . . . . ?
C8 C3 C4 C5 -0.5(2) . . . . ?
C2 C3 C4 C5 -176.61(12) . . . . ?
C6 C5 C4 C3 -2.1(2) . . . . ?
C12 C5 C4 C3 177.83(12) . . . . ?
C33 C32 S4 C30 179.56(15) . . . . ?
C31 C32 S4 C30 0.19(11) . . . . ?
N2 C30 S4 C32 0.07(12) . . . . ?
C21 C30 S4 C32 -179.79(12) . . . . ?
C13 N1 C10 C1 -179.69(12) . . . . ?
C13 N1 C10 S1 0.10(15) . . . . ?
C2 C1 C10 N1 65.18(17) . . . . ?
S2 C1 C10 N1 -177.51(11) . . . . ?
C2 C1 C10 S1 -114.60(11) . . . . ?
S2 C1 C10 S1 2.71(14) . . . . ?
C9 S1 C10 N1 -0.57(12) . . . . ?
C9 S1 C10 C1 179.22(11) . . . . ?
C16 C11 C9 C13 0.3(2) . . . . ?
C16 C11 C9 S1 -179.61(11) . . . . ?
N1 C13 C9 C11 179.04(13) . . . . ?
C14 C13 C9 C11 -1.3(2) . . . . ?
N1 C13 C9 S1 -1.00(15) . . . . ?
C14 C13 C9 S1 178.71(11) . . . . ?
C10 S1 C9 C11 -179.20(14) . . . . ?
C10 S1 C9 C13 0.84(11) . . . . ?
C23 C22 C29 F3 -67.53(14) . . . . ?
C21 C22 C29 F3 175.81(10) . . . . ?
C23 C22 C29 F4 176.34(11) . . . . ?
C21 C22 C29 F4 59.68(15) . . . . ?
C8 C7 C6 C5 0.0(2) . . . . ?
C4 C5 C6 C7 2.4(2) . . . . ?
C12 C5 C6 C7 -177.52(13) . . . . ?
C3 C2 C19 F2 -68.79(14) . . . . ?
C1 C2 C19 F2 174.93(11) . . . . ?
C3 C2 C19 F1 175.09(11) . . . . ?
C1 C2 C19 F1 58.82(15) . . . . ?
N2 C31 C36 C35 -179.58(13) . . . . ?
C32 C31 C36 C35 0.5(2) . . . . ?
C24 C25 C26 C27 -0.6(2) . . . . ?
C28 C27 C26 C25 1.6(2) . . . . ?
C37 C27 C26 C25 -178.69(13) . . . . ?
C26 C25 C24 C23 -1.3(2) . . . . ?
C26 C25 C24 S3 177.96(11) . . . . ?
C28 C23 C24 C25 2.1(2) . . . . ?
C22 C23 C24 C25 179.07(12) . . . . ?
C28 C23 C24 S3 -177.24(10) . . . . ?
C22 C23 C24 S3 -0.26(14) . . . . ?
C21 S3 C24 C25 163.29(13) . . . . ?
C21 S3 C24 C23 -17.41(11) . . . . ?
N1 C13 C14 C15 -179.12(13) . . . . ?
C9 C13 C14 C15 1.2(2) . . . . ?
C13 C14 C15 C16 -0.3(2) . . . . ?
C11 C16 C15 C14 -0.6(2) . . . . ?
C6 C7 C8 C3 -2.7(2) . . . . ?
C6 C7 C8 S2 176.59(11) . . . . ?
C4 C3 C8 C7 3.0(2) . . . . ?
C2 C3 C8 C7 179.57(12) . . . . ?
C4 C3 C8 S2 -176.38(10) . . . . ?
C2 C3 C8 S2 0.20(15) . . . . ?
C1 S2 C8 C7 161.75(13) . . . . ?
C1 S2 C8 C3 -18.92(11) . . . . ?
C31 C32 C33 C34 -0.3(2) . . . . ?
S4 C32 C33 C34 -179.59(12) . . . . ?
C26 C27 C37 C39 8.96(19) . . . . ?
C28 C27 C37 C39 -171.36(13) . . . . ?
C26 C27 C37 C40 -111.73(15) . . . . ?
C28 C27 C37 C40 67.95(16) . . . . ?
C26 C27 C37 C38 128.85(14) . . . . ?
C28 C27 C37 C38 -51.47(17) . . . . ?
C31 C36 C35 C34 -0.9(2) . . . . ?
C32 C33 C34 C35 -0.1(2) . . . . ?
C36 C35 C34 C33 0.7(2) . . . . ?
